data_2000308
loop_
_publ_author_name
'Farrugia, L. J.'

_publ_section_title
;Structure of
 1,2,2,2,3,3,3,4,4,4-decacarbonyl-1,2:3,4-di-\m-hydrido-1-tricyclohexylphosphine-3-triisopropylphosphineplatinumtriosmium(2
 <i>Pt</i>--<i>Os</i>)(3 <i>Os</i>--<i>Os</i>)
;
_journal_issue 6
_journal_name_full 'Acta Crystallographica Section C'
_journal_page_first 1310
_journal_page_last 1312
_journal_paper_doi 10.1107/S0108270190013944
_journal_volume 47
_journal_year 1991
_chemical_formula_moiety Os3Pt(H)2(CO)10,P(C6H11)3,P(C3H7)3
_chemical_formula_sum 'C37 H56 O10 Os3 P2 Pt'
_space_group_crystal_system monoclinic
_space_group_IT_number 14
_space_group_name_Hall '-P 2ybc'
_space_group_name_H-M_alt 'P 1 21/c 1'
_audit_creation_method 'IUCr CIFGEN early version'
_cell_angle_alpha 90
_cell_angle_beta 100.92(2)
_cell_angle_gamma 90
_cell_formula_units_Z 4
_cell_length_a 10.678(2)
_cell_length_b 15.924(4)
_cell_length_c 27.237(5)
_cell_volume 4547.4(17)
_diffrn_radiation_type Mo
_diffrn_radiation_wavelength 0.71069
_exptl_crystal_density_diffrn 2.17
_exptl_crystal_F_000 2776
_cod_data_source_file mu0219.cif
_cod_data_source_block mu0219a
_cod_depositor_comments
;
 Updating space group information and adding the symmetry operation list.

 Antanas Vaitkus,
 2018-06-15
;
_cod_original_cell_volume 4547(2)
_cod_original_sg_symbol_H-M P21/c
_cod_original_formula_sum 'C37 H56 O10 P2 Os3 Pt1'
_cod_database_code 2000308

loop_
_space_group_symop_id
_space_group_symop_operation_xyz
1 x,y,z
2 -x,y+1/2,-z+1/2
3 -x,-y,-z
4 x,-y+1/2,z+1/2

loop_
_atom_site_label
_atom_site_fract_x
_atom_site_fract_y
_atom_site_fract_z
Pt .37918(7) .20832(4) .07005(3)
Os(1) .36448(7) .16819(4) .16585(3)
Os(2) .28384(7) .32698(4) .13393(3)
Os(3) .54048(7) .31906(4) .19064(3)
P(1) .3765(4) .2376(3) -.0145(2)
P(2) .7546(4) .2843(3) .2271(2)
O(1) .2766(14) .1673(9) .2646(6)
O(2) .5020(14) .0027(9) .1850(5)
O(3) .1176(15) .0958(9) .1094(6)
O(4) .2938(16) .5069(11) .1004(6)
O(5) .2034(14) .3718(9) .2299(6)
O(6) .0142(16) .2919(9) .0833(6)
O(7) .5396(14) .5077(9) .1932(5)
O(8) .4638(13) .3138(7) .2939(5)
O(9) .6278(14) .3337(8) .0902(6)
O(10) .4769(14) .0340(9) .0692(5)
C(1) .3122(19) .1689(11) .2271(8)
C(2) .4468(17) .0662(11) .1774(7)
C(3) .213(2) .1240(10) .1320(10)
C(4) .288(2) .4370(10) .1140(10)
C(5) .2366(18) .3525(11) .1932(7)
C(6) .123(2) .3050(10) .1030(10)
C(7) .5452(17) .4336(12) .1931(7)
C(8) .4883(18) .3169(11) .2544(7)
C(9) .5894(18) .3262(11) .1273(7)
C(10) .4401(17) .1008(11) .0701(7)
C(11) .7708(17) .2286(11) .2878(7)
C(12) .710(2) .1410(10) .2800(10)
C(13) .904(2) .2200(10) .3190(10)
C(14) .8374(18) .2302(11) .1822(7)
C(15) .975(2) .1990(10) .2060(10)
C(16) .766(2) .1560(10) .1540(10)
C(17) .8605(19) .3766(12) .2438(8)
C(18) .874(2) .4300(10) .1970(10)
C(19) .815(2) .4290(10) .2840(10)
C(111) .2997(14) .1497(9) -.0537(6)
C(112) .1881(18) .1108(11) -.0347(7)
C(113) .1390(18) .0331(11) -.0638(7)
C(114) .1031(19) .0518(12) -.1173(7)
C(115) .2029(19) .0901(12) -.1382(7)
C(116) .2550(18) .1717(11) -.1082(7)
C(121) .2942(17) .3349(11) -.0412(7)
C(122) .1602(19) .3364(12) -.0354(7)
C(123) .085(2) .416(2) -.0590(10)
C(124) .155(3) .492(2) -.0390(10)
C(125) .287(3) .493(2) -.0420(10)
C(126) .3610(18) .4135(12) -.0187(7)
C(131) .5384(16) .2471(10) -.0252(7)
C(132) .625(2) .1750(10) -.0050(10)
C(133) .767(3) .191(2) -.0070(10)
C(134) .780(3) .208(2) -.0590(10)
C(135) .699(3) .283(2) -.0770(10)
C(136) .557(2) .2650(10) -.0750(10)
H(1) .34160 .32050 .07390
H(2) .53200 .20380 .18380
H(11) .72558 .26081 .31072
H(12A) .61817 .14645 .26364
H(12B) .75540 .10856 .25673
H(12C) .71826 .11105 .31239
H(13A) .94025 .27800 .32561
H(13B) .91246 .19045 .35176
H(13C) .95631 .18898 .29805
H(14) .84411 .27010 .15452
H(15A) .96801 .15957 .23331
H(15B) 1.02663 .24914 .21972
H(15C) 1.01960 .17056 .18129
H(16A) .68283 .17768 .1352
H(16B) .81134 .12728 .12955
H(16C) .75031 .11415 .17919
H(17) .94701 .35691 .26057
H(18A) .78799 .44987 .18047
H(18B) .93112 .47993 .20664
H(18C) .91112 .39399 .17349
H(19A) .72572 .44871 .27042
H(19B) .81380 .39384 .31431
H(19C) .87121 .47905 .29346
H(111) .36453 .10451 -.05411
H(112A) .21509 .09697 .00155
H(112B) .11766 .15305 -.03873
H(113A) .06454 .00947 -.05102
H(113B) .20877 -.00971 -.05943
H(114A) .031 .09286 -.12118
H(114B) .07314 -.00054 -.13617
H(115A) .17055 .10431 -.17412
H(115B) .27391 .04854 -.13599
H(116A) .3279 .19578 -.12185
H(116B) .18579 .21478 -.111
H(121) .29621 .33766 -.0777
H(122A) .15891 .33468 .00118
H(122B) .11661 .28509 -.05164
H(123A) -.00293 .41543 -.05159
H(123B) .07841 .41498 -.09647
H(124A) .15152 .49611 -.00233
H(124B) .11218 .54265 -.05629
H(125A) .32957 .54421 -.02582
H(125B) .29023 .49355 -.07842
H(126A) .45089 .41419 -.02425
H(126B) .36186 .41317 .01812
H(131) .57805 .29862 -.00782
H(132A) .61514 .16218 .02978
H(132B) .59665 .12523 -.02688
H(133A) .82128 .14216 .00667
H(133B) .79521 .24192 .01317
H(134A) .74531 .15916 -.07980
H(134B) .87115 .21717 -.06167
H(135A) .71090 .29913 -.11177
H(135B) .72860 .32987 -.05385
H(136A) .5284 .21538 -.09679
H(136B) .50277 .31473 -.08858
